data_7220272
loop_
_publ_author_name
'Helttunen, Kaisa'
'Tero, Tiia-Riikka'
'Nissinen, Maija'

_publ_section_title
;
 Influence of lower rim C-methyl group on crystal forms and metal
 complexation of resorcinarene bis-crown-5
;
_journal_issue 19
_journal_name_full CrystEngComm
_journal_page_first 3667
_journal_paper_doi 10.1039/C5CE00311C
_journal_volume 17
_journal_year 2015
_chemical_formula_moiety 'C52 H68 O14, C2 H3 N'
_chemical_formula_sum 'C54 H71 N O14'
_chemical_formula_weight 958.11
_chemical_name_common
;
C-methyl tetramethoxy resorcinarene bis-crown-5 acetonitrile solvate
;
_chemical_name_systematic 'C-methyl tetramethoxy resorcinarene bis-crown-5 acetonitrile solvate'
_space_group_crystal_system triclinic
_space_group_IT_number 2
_space_group_name_Hall '-P 1'
_space_group_name_H-M_alt 'P -1'
_symmetry_space_group_name_Hall '-P 1'
_symmetry_space_group_name_H-M 'P -1'
_atom_sites_solution_hydrogens geom
_audit_creation_date 2014-06-25
_audit_creation_method
;
Olex2 1.2
(compiled 2014.05.21 svn.r2940 for OlexSys, GUI svn.r4846)
;
_audit_update_record
;
2015-01-05 deposited with the CCDC.
2015-04-10 downloaded from the CCDC.
;
_cell_angle_alpha 85.264(2)
_cell_angle_beta 85.152(2)
_cell_angle_gamma 73.771(3)
_cell_formula_units_Z 2
_cell_length_a 8.9268(3)
_cell_length_b 14.4126(7)
_cell_length_c 20.6525(11)
_cell_measurement_reflns_used 6233
_cell_measurement_temperature 173(2)
_cell_measurement_theta_max 66.93
_cell_measurement_theta_min 3.20
_cell_volume 2537.3(2)
_computing_cell_refinement 'SHELXL-97 (Sheldrick, 1997)'
_computing_data_collection 'COLLECT 2000'
_computing_data_reduction 'DENZO-SMN (Otwinowski & Minor, 1997)'
_computing_molecular_graphics 'Olex2 (Dolomanov et al., 2009)'
_computing_publication_material 'Olex2 (Dolomanov et al., 2009)'
_computing_structure_refinement 'ShelXL (Sheldrick, 2008)'
_computing_structure_solution 'SHELXS-97 (Sheldrick, 1990)'
_diffrn_ambient_temperature 173.15
_diffrn_measured_fraction_theta_full 0.954
_diffrn_measured_fraction_theta_max 0.968
_diffrn_measurement_device_type 'Bruker Nonius Kappa Apex II CCD'
_diffrn_measurement_method 'omega and phi scans'
_diffrn_radiation_monochromator graphite
_diffrn_radiation_type CuK\a
_diffrn_radiation_wavelength 1.54178
_diffrn_reflns_av_R_equivalents 0.0486
_diffrn_reflns_av_unetI/netI 0.0495
_diffrn_reflns_laue_measured_fraction_full 0.954
_diffrn_reflns_laue_measured_fraction_max 0.968
_diffrn_reflns_limit_h_max 10
_diffrn_reflns_limit_h_min -9
_diffrn_reflns_limit_k_max 17
_diffrn_reflns_limit_k_min -16
_diffrn_reflns_limit_l_max 24
_diffrn_reflns_limit_l_min -24
_diffrn_reflns_number 12142
_diffrn_reflns_point_group_measured_fraction_full 0.954
_diffrn_reflns_point_group_measured_fraction_max 0.968
_diffrn_reflns_theta_full 67.679
_diffrn_reflns_theta_max 66.932
_diffrn_reflns_theta_min 3.200
_diffrn_source 'fine-focus sealed tube'
_exptl_absorpt_coefficient_mu 0.735
_exptl_absorpt_correction_T_max 0.9301
_exptl_absorpt_correction_T_min 0.9301
_exptl_absorpt_correction_type multi-scan
_exptl_absorpt_process_details
;
Denzo (Otwinowski, Majewski, Borek & Minor,2003) 
;
_exptl_crystal_colour colourless
_exptl_crystal_colour_primary colourless
_exptl_crystal_density_diffrn 1.254
_exptl_crystal_description block
_exptl_crystal_F_000 1028
_exptl_crystal_recrystallization_method 'Re-crystallisation from solvent: Acetonitrile'
_exptl_crystal_size_max 0.1
_exptl_crystal_size_mid 0.1
_exptl_crystal_size_min 0.1
_refine_diff_density_max 0.390
_refine_diff_density_min -0.243
_refine_diff_density_rms 0.046
_refine_ls_extinction_method none
_refine_ls_goodness_of_fit_ref 1.018
_refine_ls_hydrogen_treatment constr
_refine_ls_matrix_type full
_refine_ls_number_parameters 653
_refine_ls_number_reflns 8756
_refine_ls_number_restraints 24
_refine_ls_restrained_S_all 1.023
_refine_ls_R_factor_all 0.0809
_refine_ls_R_factor_gt 0.0526
_refine_ls_shift/su_max 0.000
_refine_ls_shift/su_mean 0.000
_refine_ls_structure_factor_coef Fsqd
_refine_ls_weighting_details 'w=1/[\s^2^(Fo^2^)+(0.0573P)^2^+1.3011P] where P=(Fo^2^+2Fc^2^)/3'
_refine_ls_weighting_scheme calc
_refine_ls_wR_factor_gt 0.1215
_refine_ls_wR_factor_ref 0.1393
_reflns_Friedel_coverage 0.000
_reflns_number_gt 6233
_reflns_number_total 8756
_reflns_threshold_expression 'I > 2\s(I)'
_cod_data_source_file c5ce00311c2.cif
_cod_data_source_block 1-III
_cod_depositor_comments 'Adding full bibliography for 7220270--7220279.cif.'
_cod_database_code 7220272
_shelxl_version_number 2013-4
_shelx_space_group_comment
;
The symmetry employed for this shelxl refinement is uniquely defined
by the following loop, which should always be used as a source of
symmetry information in preference to the above space-group names.
They are only intended as comments.
;
_shelx_estimated_absorpt_t_max 0.930
_shelx_estimated_absorpt_t_min 0.930
_olex2_refinement_description
;
1. Fixed Uiso
 At 1.2 times of:
  All C(H) groups, All C(H,H) groups, All C(H,H,H,H) groups
 At 1.5 times of:
  All C(H,H,H) groups
2. Restrained distances
 C41-O42 \\sim C41B-O42B \\sim O42-C43 \\sim O42B-C43B
 with sigma of 0.02
 C40-C41B \\sim C40-C41 \\sim C43-C44 \\sim C43B-C44
 with sigma of 0.02
3. Rigid bond restraints
 O42, O42B
 with sigma for 1-2 distances of 0.01 and sigma for 1-3 distances of 0.01
 C43B, C43
 with sigma for 1-2 distances of 0.01 and sigma for 1-3 distances of 0.01
4. Uiso/Uaniso restraints and constraints
O42 \\sim O42B: within 1.7A with sigma of 0.04 and sigma for terminal atoms of 
0.08
C43B \\sim C43: within 1.7A with sigma of 0.04 and sigma for terminal atoms of 
0.08
Uanis(C41) = Uanis(C41B)
5. Others
 Sof(H40C)=Sof(H40D)=Sof(C41B)=Sof(H41C)=Sof(H41D)=Sof(O42B)=Sof(C43B)=
 Sof(H43C)=Sof(H43D)=Sof(H44C)=Sof(H44D)=1-FVAR(1)
 Sof(H40A)=Sof(H40B)=Sof(C41)=Sof(H41A)=Sof(H41B)=Sof(O42)=Sof(C43)=Sof(H43A)=
 Sof(H43B)=Sof(H44A)=Sof(H44B)=FVAR(1)
6.a Ternary CH refined with riding coordinates:
 C28(H28), C21(H21), C14(H14), C7(H7)
6.b Secondary CH2 refined with riding coordinates:
 C37(H37A,H37B), C38(H38A,H38B), C40(H40A,H40B), C40(H40C,H40D), C41(H41A,
 H41B), C43(H43A,H43B), C41B(H41C,H41D), C43B(H43C,H43D), C44(H44A,H44B),
 C44(H44C,H44D), C46(H46A,H46B), C47(H47A,H47B), C48(H48A,H48B), C49(H49A,H49B),
  C51(H51A,H51B), C52(H52A,H52B), C54(H54A,H54B), C55(H55A,H55B), C57(H57A,
 H57B), C58(H58A,H58B)
6.c Aromatic/amide H refined with riding coordinates:
 C2(H2), C5(H5), C23(H23), C26(H26), C16(H16), C19(H19), C9(H9), C12(H12)
6.d Idealised Me refined as rotating group:
 C32(H32A,H32B,H32C), C31(H31A,H31B,H31C), C30(H30A,H30B,H30C), C29(H29A,H29B,
 H29C), C33(H33A,H33B,H33C), C36(H36A,H36B,H36C), C35(H35A,H35B,H35C), C34(H34A,
 H34B,H34C), C100(H10A,H10B,H10C)
;

loop_
_space_group_symop_operation_xyz
'x, y, z'
'-x, -y, -z'

loop_
_atom_site_label
_atom_site_type_symbol
_atom_site_fract_x
_atom_site_fract_y
_atom_site_fract_z
_atom_site_U_iso_or_equiv
_atom_site_adp_type
_atom_site_occupancy
_atom_site_site_symmetry_order
_atom_site_calc_flag
_atom_site_refinement_flags_posn
_atom_site_refinement_flags_adp
_atom_site_refinement_flags_occupancy
_atom_site_disorder_assembly
_atom_site_disorder_group
O6 O 0.59485(17) 0.44223(11) 0.42207(8) 0.0369(4) Uani 1 1 d . . . . .
O4 O 0.65570(17) 0.72226(11) 0.28501(8) 0.0367(4) Uani 1 1 d . . . . .
O27 O 0.9258(2) 0.03848(12) 0.31525(8) 0.0485(5) Uani 1 1 d . . . . .
O25 O 0.87979(17) 0.20972(11) 0.51235(7) 0.0343(4) Uani 1 1 d . . . . .
O20 O 0.6995(2) 0.55873(12) 0.10031(8) 0.0462(4) Uani 1 1 d . . . . .
O18 O 0.64175(18) 0.28023(12) 0.23807(8) 0.0414(4) Uani 1 1 d . . . . .
O13 O 1.0414(2) 0.82581(11) 0.22119(8) 0.0407(4) Uani 1 1 d . . . . .
O11 O 1.0929(2) 0.64983(12) 0.02685(8) 0.0460(4) Uani 1 1 d . . . . .
C3 C 0.8705(2) 0.61270(16) 0.33104(10) 0.0289(5) Uani 1 1 d . . . . .
C2 C 0.9304(3) 0.52791(15) 0.36931(10) 0.0290(5) Uani 1 1 d . . . . .
H2 H 1.0395 0.5086 0.3750 0.035 Uiso 1 1 calc R . . . .
C1 C 0.8408(2) 0.47019(15) 0.39947(10) 0.0288(5) Uani 1 1 d . . . . .
C6 C 0.6803(2) 0.50054(16) 0.39071(11) 0.0309(5) Uani 1 1 d . . . . .
C5 C 0.6149(3) 0.58359(16) 0.35199(10) 0.0311(5) Uani 1 1 d . . . . .
H5 H 0.5061 0.6024 0.3456 0.037 Uiso 1 1 calc R . . . .
C4 C 0.7100(3) 0.63847(16) 0.32288(10) 0.0311(5) Uani 1 1 d . . . . .
C28 C 0.9074(2) 0.37903(15) 0.44133(10) 0.0304(5) Uani 1 1 d . . . . .
H28 H 0.8367 0.3817 0.4818 0.036 Uiso 1 1 calc R . . . .
C24 C 0.9083(2) 0.28771(16) 0.40834(10) 0.0291(5) Uani 1 1 d . . . . .
C23 C 0.9298(2) 0.28242(16) 0.34111(11) 0.0309(5) Uani 1 1 d . . . . .
H23 H 0.9417 0.3380 0.3155 0.037 Uiso 1 1 calc R . . . .
C22 C 0.9348(3) 0.20023(16) 0.30952(11) 0.0329(5) Uani 1 1 d . . . . .
C27 C 0.9186(3) 0.11905(17) 0.34858(11) 0.0352(5) Uani 1 1 d . . . . .
C26 C 0.8980(3) 0.12064(17) 0.41555(11) 0.0345(5) Uani 1 1 d . . . . .
H26 H 0.8875 0.0648 0.4412 0.041 Uiso 1 1 calc R . . . .
C25 C 0.8929(2) 0.20521(16) 0.44506(10) 0.0296(5) Uani 1 1 d . . . . .
C21 C 0.9596(3) 0.19649(16) 0.23587(11) 0.0336(5) Uani 1 1 d . . . . .
H21 H 0.9011 0.1518 0.2228 0.040 Uiso 1 1 calc R . . . .
C17 C 0.8920(3) 0.29424(16) 0.20102(10) 0.0314(5) Uani 1 1 d . . . . .
C16 C 0.9826(3) 0.34838(16) 0.16615(10) 0.0322(5) Uani 1 1 d . . . . .
H16 H 1.0931 0.3232 0.1650 0.039 Uiso 1 1 calc R . . . .
C15 C 0.9206(3) 0.43697(16) 0.13301(10) 0.0319(5) Uani 1 1 d . . . . .
C20 C 0.7576(3) 0.47253(16) 0.13544(11) 0.0354(5) Uani 1 1 d . . . . .
C19 C 0.6627(3) 0.42218(17) 0.17003(11) 0.0377(6) Uani 1 1 d . . . . .
H19 H 0.5522 0.4475 0.1713 0.045 Uiso 1 1 calc R . . . .
C18 C 0.7303(3) 0.33432(17) 0.20284(11) 0.0338(5) Uani 1 1 d . . . . .
C14 C 1.0226(3) 0.49328(16) 0.09460(11) 0.0346(5) Uani 1 1 d . . . . .
H14 H 0.9720 0.5184 0.0529 0.041 Uiso 1 1 calc R . . . .
C10 C 1.0299(3) 0.58128(16) 0.12922(11) 0.0323(5) Uani 1 1 d . . . . .
C9 C 0.9995(2) 0.58890(16) 0.19581(11) 0.0313(5) Uani 1 1 d . . . . .
H9 H 0.9735 0.5366 0.2209 0.038 Uiso 1 1 calc R . . . .
C8 C 1.0049(2) 0.66913(16) 0.22785(10) 0.0299(5) Uani 1 1 d . . . . .
C13 C 1.0432(3) 0.74451(16) 0.18959(11) 0.0319(5) Uani 1 1 d . . . . .
C12 C 1.0762(3) 0.73964(17) 0.12302(11) 0.0364(5) Uani 1 1 d . . . . .
H12 H 1.1039 0.7914 0.0980 0.044 Uiso 1 1 calc R . . . .
C11 C 1.0686(3) 0.65825(17) 0.09309(11) 0.0340(5) Uani 1 1 d . . . . .
C7 C 0.9696(3) 0.67717(16) 0.30089(10) 0.0313(5) Uani 1 1 d . . . . .
H7 H 0.9063 0.7454 0.3071 0.038 Uiso 1 1 calc R . . . .
C32 C 1.0706(3) 0.36926(17) 0.46258(12) 0.0388(6) Uani 1 1 d . . . . .
H32A H 1.1457 0.3584 0.4247 0.058 Uiso 1 1 calc GR . . . .
H32B H 1.0993 0.3143 0.4947 0.058 Uiso 1 1 calc GR . . . .
H32C H 1.0718 0.4287 0.4821 0.058 Uiso 1 1 calc GR . . . .
C31 C 1.1329(3) 0.15109(17) 0.21695(12) 0.0390(6) Uani 1 1 d . . . . .
H31A H 1.1951 0.1910 0.2312 0.059 Uiso 1 1 calc GR . . . .
H31B H 1.1480 0.1474 0.1696 0.059 Uiso 1 1 calc GR . . . .
H31C H 1.1664 0.0858 0.2380 0.059 Uiso 1 1 calc GR . . . .
C30 C 1.1876(3) 0.43140(18) 0.07623(13) 0.0453(6) Uani 1 1 d . . . . .
H30A H 1.2448 0.4100 0.1157 0.068 Uiso 1 1 calc GR . . . .
H30B H 1.2423 0.4698 0.0467 0.068 Uiso 1 1 calc GR . . . .
H30C H 1.1814 0.3748 0.0545 0.068 Uiso 1 1 calc GR . . . .
C29 C 1.1210(3) 0.6633(2) 0.33458(12) 0.0436(6) Uani 1 1 d . . . . .
H29A H 1.0971 0.6690 0.3815 0.065 Uiso 1 1 calc GR . . . .
H29B H 1.1720 0.7129 0.3172 0.065 Uiso 1 1 calc GR . . . .
H29C H 1.1910 0.5990 0.3267 0.065 Uiso 1 1 calc GR . . . .
C33 C 0.4289(3) 0.47780(19) 0.42546(13) 0.0416(6) Uani 1 1 d . . . . .
H33A H 0.3976 0.5419 0.4433 0.062 Uiso 1 1 calc GR . . . .
H33B H 0.3836 0.4332 0.4537 0.062 Uiso 1 1 calc GR . . . .
H33C H 0.3915 0.4828 0.3817 0.062 Uiso 1 1 calc GR . . . .
C36 C 0.8880(3) -0.04129(17) 0.35010(12) 0.0440(6) Uani 1 1 d . . . . .
H36A H 0.9644 -0.0686 0.3828 0.066 Uiso 1 1 calc GR . . . .
H36B H 0.8901 -0.0907 0.3199 0.066 Uiso 1 1 calc GR . . . .
H36C H 0.7832 -0.0199 0.3718 0.066 Uiso 1 1 calc GR . . . .
C35 C 0.5372(3) 0.5882(2) 0.08991(17) 0.0664(9) Uani 1 1 d . . . . .
H35A H 0.5070 0.5346 0.0736 0.100 Uiso 1 1 calc GR . . . .
H35B H 0.5155 0.6436 0.0579 0.100 Uiso 1 1 calc GR . . . .
H35C H 0.4774 0.6068 0.1311 0.100 Uiso 1 1 calc GR . . . .
C34 C 1.0571(3) 0.90868(17) 0.18114(12) 0.0440(6) Uani 1 1 d . . . . .
H34A H 1.1608 0.8939 0.1582 0.066 Uiso 1 1 calc GR . . . .
H34B H 1.0444 0.9632 0.2084 0.066 Uiso 1 1 calc GR . . . .
H34C H 0.9767 0.9257 0.1494 0.066 Uiso 1 1 calc GR . . . .
C37 C 0.4920(3) 0.75760(17) 0.27608(12) 0.0381(6) Uani 1 1 d . . . . .
H37A H 0.4321 0.7645 0.3188 0.046 Uiso 1 1 calc R . . . .
H37B H 0.4576 0.7118 0.2516 0.046 Uiso 1 1 calc R . . . .
C38 C 0.4642(3) 0.85473(19) 0.23856(13) 0.0456(6) Uani 1 1 d . . . . .
H38A H 0.3557 0.8932 0.2495 0.055 Uiso 1 1 calc R . . . .
H38B H 0.5351 0.8894 0.2534 0.055 Uiso 1 1 calc R . . . .
O39 O 0.48663(19) 0.85138(14) 0.17022(9) 0.0518(5) Uani 1 1 d . . . . .
C40 C 0.6440(3) 0.8071(2) 0.14741(13) 0.0495(7) Uani 1 1 d . . . . .
H40A H 0.6730 0.7374 0.1617 0.059 Uiso 0.837(7) 1 calc R . P A 1
H40B H 0.7155 0.8375 0.1663 0.059 Uiso 0.837(7) 1 calc R . P A 1
H40C H 0.6613 0.7363 0.1466 0.059 Uiso 0.163(7) 1 calc R . P A 2
H40D H 0.7174 0.8190 0.1770 0.059 Uiso 0.163(7) 1 calc R . P A 2
C41 C 0.6611(7) 0.8183(3) 0.07476(18) 0.0521(10) Uani 0.837(7) 1 d . . P A 1
H41A H 0.7617 0.7745 0.0588 0.062 Uiso 0.837(7) 1 calc R . P A 1
H41B H 0.5755 0.8004 0.0559 0.062 Uiso 0.837(7) 1 calc R . P A 1
O42 O 0.6563(4) 0.91564(18) 0.05487(14) 0.0548(9) Uani 0.837(7) 1 d . U P A 1
C43 C 0.7017(4) 0.9289(3) -0.01266(17) 0.0549(11) Uani 0.837(7) 1 d . U P A 1
H43A H 0.6234 0.9844 -0.0327 0.066 Uiso 0.837(7) 1 calc R . P A 1
H43B H 0.7040 0.8704 -0.0351 0.066 Uiso 0.837(7) 1 calc R . P A 1
C41B C 0.672(4) 0.8476(17) 0.0825(8) 0.0521(10) Uani 0.163(7) 1 d . . P A 2
H41C H 0.7521 0.7987 0.0580 0.062 Uiso 0.163(7) 1 calc R . P A 2
H41D H 0.5743 0.8637 0.0593 0.062 Uiso 0.163(7) 1 calc R . P A 2
O42B O 0.7233(16) 0.9324(8) 0.0838(6) 0.045(4) Uani 0.163(7) 1 d . U P A 2
C43B C 0.7339(17) 0.9806(12) 0.0219(7) 0.050(5) Uani 0.163(7) 1 d . U P A 2
H43C H 0.6371 0.9842 0.0006 0.059 Uiso 0.163(7) 1 calc R . P A 2
H43D H 0.7321 1.0479 0.0293 0.059 Uiso 0.163(7) 1 calc R . P A 2
C44 C 0.8550(3) 0.9469(2) -0.02137(15) 0.0657(9) Uani 1 1 d . . . . .
H44A H 0.8772 0.9614 -0.0683 0.079 Uiso 0.837(7) 1 calc R . P A 1
H44B H 0.8510 1.0052 0.0016 0.079 Uiso 0.837(7) 1 calc R . P A 1
H44C H 0.8972 1.0015 -0.0380 0.079 Uiso 0.163(7) 1 calc R . P A 2
H44D H 0.8140 0.9250 -0.0587 0.079 Uiso 0.163(7) 1 calc R . P A 2
O45 O 0.9817(2) 0.86947(12) 0.00132(8) 0.0457(4) Uani 1 1 d . . . . .
C46 C 1.0465(3) 0.79807(19) -0.04377(12) 0.0477(7) Uani 1 1 d . . . . .
H46A H 1.0978 0.8265 -0.0816 0.057 Uiso 1 1 calc R . . . .
H46B H 0.9621 0.7753 -0.0596 0.057 Uiso 1 1 calc R . . . .
C47 C 1.1635(3) 0.71417(17) -0.01306(11) 0.0419(6) Uani 1 1 d . . . . .
H47A H 1.2330 0.6776 -0.0477 0.050 Uiso 1 1 calc R . . . .
H47B H 1.2289 0.7389 0.0139 0.050 Uiso 1 1 calc R . . . .
C48 C 0.5065(3) 0.3314(2) 0.27387(15) 0.0605(8) Uani 1 1 d . . . . .
H48A H 0.4173 0.3529 0.2457 0.073 Uiso 1 1 calc R . . . .
H48B H 0.5244 0.3893 0.2911 0.073 Uiso 1 1 calc R . . . .
C49 C 0.4723(4) 0.2642(2) 0.32872(15) 0.0632(9) Uani 1 1 d . . . . .
H49A H 0.5687 0.2322 0.3512 0.076 Uiso 1 1 calc R . . . .
H49B H 0.3935 0.3009 0.3606 0.076 Uiso 1 1 calc R . . . .
O50 O 0.4147(2) 0.19407(14) 0.30272(9) 0.0542(5) Uani 1 1 d . . . . .
C51 C 0.4416(3) 0.1049(2) 0.33898(13) 0.0519(7) Uani 1 1 d . . . . .
H51A H 0.5512 0.0857 0.3514 0.062 Uiso 1 1 calc R . . . .
H51B H 0.4303 0.0557 0.3104 0.062 Uiso 1 1 calc R . . . .
C52 C 0.3375(3) 0.10218(19) 0.39942(12) 0.0440(6) Uani 1 1 d . . . . .
H52A H 0.2279 0.1361 0.3902 0.053 Uiso 1 1 calc R . . . .
H52B H 0.3428 0.0341 0.4138 0.053 Uiso 1 1 calc R . . . .
O53 O 0.38528(19) 0.14771(12) 0.44963(8) 0.0419(4) Uani 1 1 d . . . . .
C54 C 0.3172(3) 0.12665(19) 0.51169(12) 0.0410(6) Uani 1 1 d . . . . .
H54A H 0.3566 0.0567 0.5241 0.049 Uiso 1 1 calc R . . . .
H54B H 0.2022 0.1427 0.5101 0.049 Uiso 1 1 calc R . . . .
C55 C 0.3581(3) 0.18481(19) 0.56121(12) 0.0412(6) Uani 1 1 d . . . . .
H55A H 0.3289 0.2540 0.5458 0.049 Uiso 1 1 calc R . . . .
H55B H 0.2962 0.1783 0.6026 0.049 Uiso 1 1 calc R . . . .
O56 O 0.51982(18) 0.15529(12) 0.57310(8) 0.0405(4) Uani 1 1 d . . . . .
C57 C 0.6097(3) 0.20708(17) 0.53235(12) 0.0377(6) Uani 1 1 d . . . . .
H57A H 0.5770 0.2766 0.5413 0.045 Uiso 1 1 calc R . . . .
H57B H 0.5969 0.2010 0.4859 0.045 Uiso 1 1 calc R . . . .
C58 C 0.7763(3) 0.16186(17) 0.54852(11) 0.0346(5) Uani 1 1 d . . . . .
H58A H 0.7853 0.1652 0.5957 0.041 Uiso 1 1 calc R . . . .
H58B H 0.8072 0.0927 0.5387 0.041 Uiso 1 1 calc R . . . .
C100 C 0.5832(4) 0.0896(3) 0.16196(17) 0.0796(10) Uani 1 1 d . . . . .
H10A H 0.6965 0.0609 0.1620 0.119 Uiso 1 1 calc GR . . . .
H10B H 0.5322 0.0394 0.1554 0.119 Uiso 1 1 calc GR . . . .
H10C H 0.5443 0.1179 0.2038 0.119 Uiso 1 1 calc GR . . . .
C101 C 0.5492(4) 0.1633(3) 0.1107(2) 0.0748(10) Uani 1 1 d . . . . .
N102 N 0.5229(4) 0.2209(3) 0.0697(2) 0.1247(15) Uani 1 1 d . . . . .

loop_
_atom_site_aniso_label
_atom_site_aniso_U_11
_atom_site_aniso_U_22
_atom_site_aniso_U_33
_atom_site_aniso_U_23
_atom_site_aniso_U_13
_atom_site_aniso_U_12
O6 0.0310(8) 0.0378(9) 0.0417(9) 0.0068(7) -0.0003(7) -0.0122(7)
O4 0.0348(9) 0.0343(9) 0.0385(9) 0.0076(7) -0.0020(7) -0.0081(7)
O27 0.0835(13) 0.0347(9) 0.0349(9) -0.0067(8) 0.0106(9) -0.0315(9)
O25 0.0404(9) 0.0406(9) 0.0256(8) -0.0018(7) 0.0012(6) -0.0182(7)
O20 0.0492(10) 0.0400(10) 0.0476(11) 0.0064(8) -0.0064(8) -0.0111(8)
O18 0.0422(9) 0.0425(10) 0.0416(10) -0.0020(8) 0.0074(7) -0.0185(8)
O13 0.0620(11) 0.0316(9) 0.0330(9) -0.0037(7) 0.0030(8) -0.0218(8)
O11 0.0775(12) 0.0401(10) 0.0274(9) -0.0049(7) 0.0087(8) -0.0307(9)
C3 0.0317(12) 0.0301(12) 0.0254(11) -0.0062(9) 0.0010(9) -0.0089(9)
C2 0.0299(11) 0.0302(12) 0.0266(11) -0.0082(9) 0.0011(9) -0.0066(9)
C1 0.0334(12) 0.0288(11) 0.0239(11) -0.0054(9) 0.0007(9) -0.0076(9)
C6 0.0341(12) 0.0313(12) 0.0286(12) -0.0034(10) 0.0014(9) -0.0118(10)
C5 0.0294(12) 0.0335(12) 0.0291(12) -0.0030(10) -0.0011(9) -0.0066(10)
C4 0.0375(13) 0.0290(12) 0.0246(11) -0.0025(9) 0.0010(9) -0.0061(10)
C28 0.0332(12) 0.0308(12) 0.0262(12) -0.0031(9) -0.0016(9) -0.0070(9)
C24 0.0266(11) 0.0309(12) 0.0303(12) -0.0037(9) -0.0012(9) -0.0084(9)
C23 0.0320(12) 0.0287(12) 0.0316(12) 0.0007(10) -0.0008(9) -0.0090(9)
C22 0.0353(12) 0.0344(13) 0.0311(12) -0.0038(10) -0.0004(9) -0.0131(10)
C27 0.0424(13) 0.0339(13) 0.0320(13) -0.0067(10) 0.0029(10) -0.0151(10)
C26 0.0405(13) 0.0324(12) 0.0323(13) 0.0009(10) 0.0006(10) -0.0145(10)
C25 0.0281(11) 0.0363(13) 0.0249(11) -0.0030(10) 0.0005(9) -0.0098(9)
C21 0.0422(13) 0.0325(12) 0.0300(12) -0.0049(10) 0.0008(10) -0.0168(10)
C17 0.0440(13) 0.0301(12) 0.0231(11) -0.0055(9) -0.0002(9) -0.0147(10)
C16 0.0387(13) 0.0336(12) 0.0267(12) -0.0071(10) -0.0004(9) -0.0127(10)
C15 0.0426(13) 0.0314(12) 0.0246(12) -0.0070(9) 0.0015(9) -0.0144(10)
C20 0.0484(14) 0.0309(12) 0.0282(12) -0.0037(10) -0.0032(10) -0.0122(11)
C19 0.0383(13) 0.0404(14) 0.0355(13) -0.0069(11) 0.0007(10) -0.0122(11)
C18 0.0420(14) 0.0389(13) 0.0259(12) -0.0041(10) 0.0007(10) -0.0200(11)
C14 0.0481(14) 0.0320(12) 0.0261(12) -0.0025(10) 0.0015(10) -0.0159(11)
C10 0.0363(12) 0.0326(12) 0.0307(12) -0.0031(10) -0.0004(10) -0.0142(10)
C9 0.0342(12) 0.0313(12) 0.0300(12) -0.0007(10) 0.0004(9) -0.0126(10)
C8 0.0293(11) 0.0326(12) 0.0281(12) -0.0039(10) 0.0005(9) -0.0089(9)
C13 0.0369(12) 0.0286(12) 0.0320(12) -0.0051(10) -0.0006(9) -0.0117(10)
C12 0.0454(14) 0.0334(13) 0.0333(13) -0.0010(10) 0.0020(10) -0.0172(11)
C11 0.0424(13) 0.0349(13) 0.0259(12) -0.0039(10) 0.0023(10) -0.0133(10)
C7 0.0355(12) 0.0299(12) 0.0298(12) -0.0040(10) 0.0004(9) -0.0112(10)
C32 0.0405(13) 0.0337(13) 0.0434(14) -0.0040(11) -0.0116(11) -0.0089(10)
C31 0.0488(14) 0.0351(13) 0.0329(13) -0.0039(10) 0.0015(11) -0.0118(11)
C30 0.0548(16) 0.0382(14) 0.0457(15) -0.0084(12) 0.0154(12) -0.0208(12)
C29 0.0489(15) 0.0556(16) 0.0350(14) 0.0024(12) -0.0074(11) -0.0287(13)
C33 0.0312(13) 0.0456(15) 0.0476(15) 0.0021(12) 0.0007(11) -0.0121(11)
C36 0.0612(16) 0.0314(13) 0.0435(15) -0.0013(11) 0.0000(12) -0.0208(12)
C35 0.0542(18) 0.0556(19) 0.085(2) 0.0188(17) -0.0175(16) -0.0107(15)
C34 0.0665(17) 0.0299(13) 0.0393(14) -0.0027(11) 0.0046(12) -0.0213(12)
C37 0.0321(13) 0.0402(14) 0.0380(14) 0.0005(11) 0.0007(10) -0.0051(10)
C38 0.0411(14) 0.0415(15) 0.0463(16) 0.0054(12) -0.0007(11) -0.0014(11)
O39 0.0407(10) 0.0612(12) 0.0442(11) 0.0132(9) -0.0022(8) -0.0034(9)
C40 0.0465(15) 0.0478(16) 0.0464(16) 0.0077(13) -0.0001(12) -0.0041(12)
C41 0.063(2) 0.042(3) 0.0440(18) 0.0044(17) 0.0033(16) -0.007(2)
O42 0.0681(19) 0.0491(15) 0.0431(16) 0.0062(12) 0.0083(13) -0.0150(12)
C43 0.056(2) 0.063(2) 0.041(2) 0.0129(18) -0.0045(15) -0.0128(17)
C41B 0.063(2) 0.042(3) 0.0440(18) 0.0044(17) 0.0033(16) -0.007(2)
O42B 0.057(8) 0.042(7) 0.039(7) 0.004(5) -0.008(6) -0.019(5)
C43B 0.041(9) 0.043(10) 0.054(11) 0.004(8) 0.003(8) 0.003(7)
C44 0.064(2) 0.067(2) 0.0548(19) 0.0142(16) -0.0013(15) -0.0039(16)
O45 0.0523(11) 0.0412(10) 0.0414(10) 0.0003(8) -0.0041(8) -0.0097(8)
C46 0.0678(18) 0.0452(15) 0.0357(14) -0.0027(12) 0.0003(12) -0.0257(14)
C47 0.0640(17) 0.0358(14) 0.0286(13) -0.0048(11) 0.0088(11) -0.0210(12)
C48 0.0618(18) 0.0538(18) 0.066(2) -0.0088(15) 0.0255(15) -0.0239(15)
C49 0.076(2) 0.066(2) 0.0573(19) -0.0141(16) 0.0259(16) -0.0412(17)
O50 0.0596(12) 0.0666(13) 0.0479(11) 0.0083(10) -0.0072(9) -0.0383(10)
C51 0.0604(17) 0.0489(17) 0.0477(16) -0.0090(13) -0.0012(13) -0.0157(13)
C52 0.0569(16) 0.0369(14) 0.0428(15) 0.0012(11) -0.0076(12) -0.0200(12)
O53 0.0471(10) 0.0480(10) 0.0358(9) -0.0009(8) -0.0021(7) -0.0223(8)
C54 0.0390(14) 0.0454(15) 0.0400(14) 0.0030(12) 0.0005(11) -0.0163(11)
C55 0.0347(13) 0.0470(15) 0.0414(14) -0.0036(12) 0.0042(10) -0.0120(11)
O56 0.0368(9) 0.0484(10) 0.0374(9) 0.0066(8) -0.0001(7) -0.0168(8)
C57 0.0393(13) 0.0370(13) 0.0370(13) 0.0040(11) 0.0008(10) -0.0133(11)
C58 0.0390(13) 0.0379(13) 0.0284(12) 0.0009(10) 0.0010(10) -0.0151(10)
C100 0.097(3) 0.077(2) 0.067(2) -0.0100(19) 0.0044(19) -0.028(2)
C101 0.067(2) 0.082(3) 0.081(3) 0.010(2) -0.0039(18) -0.0338(19)
N102 0.104(3) 0.141(4) 0.137(4) 0.055(3) -0.030(2) -0.059(3)

loop_
_atom_type_symbol
_atom_type_description
_atom_type_scat_dispersion_real
_atom_type_scat_dispersion_imag
_atom_type_scat_source
C C 0.0181 0.0091 'International Tables Vol C Tables 4.2.6.8 and 6.1.1.4'
H H 0.0000 0.0000 'International Tables Vol C Tables 4.2.6.8 and 6.1.1.4'
O O 0.0492 0.0322 'International Tables Vol C Tables 4.2.6.8 and 6.1.1.4'
N N 0.0311 0.0180 'International Tables Vol C Tables 4.2.6.8 and 6.1.1.4'

loop_
_geom_angle_atom_site_label_1
_geom_angle_atom_site_label_2
_geom_angle_atom_site_label_3
_geom_angle
C6 O6 C33 118.03(18)
C4 O4 C37 119.22(17)
C27 O27 C36 118.37(18)
C25 O25 C58 117.47(17)
C20 O20 C35 118.10(19)
C18 O18 C48 117.12(19)
C13 O13 C34 116.79(18)
C11 O11 C47 120.57(18)
C2 C3 C4 116.50(19)
C2 C3 C7 123.26(19)
C4 C3 C7 120.2(2)
C3 C2 H2 117.9
C1 C2 C3 124.1(2)
C1 C2 H2 117.9
C2 C1 C6 116.9(2)
C2 C1 C28 123.5(2)
C6 C1 C28 119.65(19)
O6 C6 C1 115.23(19)
O6 C6 C5 123.44(19)
C5 C6 C1 121.32(19)
C6 C5 H5 120.3
C4 C5 C6 119.4(2)
C4 C5 H5 120.3
O4 C4 C3 114.68(18)
O4 C4 C5 123.5(2)
C5 C4 C3 121.8(2)
C1 C28 H28 107.0
C1 C28 C24 112.09(18)
C1 C28 C32 114.16(18)
C24 C28 H28 107.0
C32 C28 H28 107.0
C32 C28 C24 109.09(17)
C23 C24 C28 121.79(19)
C25 C24 C28 120.79(19)
C25 C24 C23 117.4(2)
C24 C23 H23 118.3
C22 C23 C24 123.5(2)
C22 C23 H23 118.3
C23 C22 C27 117.0(2)
C23 C22 C21 122.2(2)
C27 C22 C21 120.8(2)
O27 C27 C22 115.1(2)
C26 C27 O27 123.2(2)
C26 C27 C22 121.6(2)
C27 C26 H26 120.4
C27 C26 C25 119.3(2)
C25 C26 H26 120.4
O25 C25 C24 116.86(19)
O25 C25 C26 121.8(2)
C24 C25 C26 121.2(2)
C22 C21 H21 106.9
C22 C21 C31 109.68(19)
C17 C21 C22 112.21(18)
C17 C21 H21 106.9
C17 C21 C31 113.75(18)
C31 C21 H21 106.9
C16 C17 C21 123.7(2)
C16 C17 C18 116.6(2)
C18 C17 C21 119.70(19)
C17 C16 H16 118.1
C15 C16 C17 123.8(2)
C15 C16 H16 118.1
C16 C15 C20 117.1(2)
C16 C15 C14 122.4(2)
C20 C15 C14 120.5(2)
O20 C20 C15 115.75(19)
O20 C20 C19 122.9(2)
C19 C20 C15 121.3(2)
C20 C19 H19 120.3
C20 C19 C18 119.4(2)
C18 C19 H19 120.3
O18 C18 C17 116.0(2)
O18 C18 C19 122.2(2)
C19 C18 C17 121.8(2)
C15 C14 H14 106.8
C15 C14 C10 112.20(17)
C15 C14 C30 113.65(19)
C10 C14 H14 106.8
C10 C14 C30 110.22(19)
C30 C14 H14 106.8
C9 C10 C14 123.00(19)
C9 C10 C11 117.6(2)
C11 C10 C14 119.38(19)
C10 C9 H9 118.3
C10 C9 C8 123.5(2)
C8 C9 H9 118.3
C9 C8 C13 116.8(2)
C9 C8 C7 123.02(19)
C13 C8 C7 120.18(19)
O13 C13 C8 116.53(19)
O13 C13 C12 121.7(2)
C12 C13 C8 121.7(2)
C13 C12 H12 120.3
C13 C12 C11 119.4(2)
C11 C12 H12 120.3
O11 C11 C10 116.15(19)
O11 C11 C12 122.9(2)
C12 C11 C10 120.9(2)
C3 C7 C8 113.59(18)
C3 C7 H7 106.4
C3 C7 C29 113.44(19)
C8 C7 H7 106.4
C8 C7 C29 110.04(18)
C29 C7 H7 106.4
C28 C32 H32A 109.5
C28 C32 H32B 109.5
C28 C32 H32C 109.5
H32A C32 H32B 109.5
H32A C32 H32C 109.5
H32B C32 H32C 109.5
C21 C31 H31A 109.5
C21 C31 H31B 109.5
C21 C31 H31C 109.5
H31A C31 H31B 109.5
H31A C31 H31C 109.5
H31B C31 H31C 109.5
C14 C30 H30A 109.5
C14 C30 H30B 109.5
C14 C30 H30C 109.5
H30A C30 H30B 109.5
H30A C30 H30C 109.5
H30B C30 H30C 109.5
C7 C29 H29A 109.5
C7 C29 H29B 109.5
C7 C29 H29C 109.5
H29A C29 H29B 109.5
H29A C29 H29C 109.5
H29B C29 H29C 109.5
O6 C33 H33A 109.5
O6 C33 H33B 109.5
O6 C33 H33C 109.5
H33A C33 H33B 109.5
H33A C33 H33C 109.5
H33B C33 H33C 109.5
O27 C36 H36A 109.5
O27 C36 H36B 109.5
O27 C36 H36C 109.5
H36A C36 H36B 109.5
H36A C36 H36C 109.5
H36B C36 H36C 109.5
O20 C35 H35A 109.5
O20 C35 H35B 109.5
O20 C35 H35C 109.5
H35A C35 H35B 109.5
H35A C35 H35C 109.5
H35B C35 H35C 109.5
O13 C34 H34A 109.5
O13 C34 H34B 109.5
O13 C34 H34C 109.5
H34A C34 H34B 109.5
H34A C34 H34C 109.5
H34B C34 H34C 109.5
O4 C37 H37A 110.2
O4 C37 H37B 110.2
O4 C37 C38 107.73(19)
H37A C37 H37B 108.5
C38 C37 H37A 110.2
C38 C37 H37B 110.2
C37 C38 H38A 108.4
C37 C38 H38B 108.4
H38A C38 H38B 107.5
O39 C38 C37 115.4(2)
O39 C38 H38A 108.4
O39 C38 H38B 108.4
C38 O39 C40 114.10(19)
O39 C40 H40A 109.6
O39 C40 H40B 109.6
O39 C40 H40C 109.9
O39 C40 H40D 109.9
O39 C40 C41 110.4(3)
O39 C40 C41B 109.0(15)
H40A C40 H40B 108.1
H40C C40 H40D 108.3
C41 C40 H40A 109.6
C41 C40 H40B 109.6
C41B C40 H40C 109.9
C41B C40 H40D 109.9
C40 C41 H41A 109.7
C40 C41 H41B 109.7
H41A C41 H41B 108.2
O42 C41 C40 109.7(3)
O42 C41 H41A 109.7
O42 C41 H41B 109.7
C41 O42 C43 113.3(3)
O42 C43 H43A 109.4
O42 C43 H43B 109.4
O42 C43 C44 111.3(3)
H43A C43 H43B 108.0
C44 C43 H43A 109.4
C44 C43 H43B 109.4
C40 C41B H41C 109.3
C40 C41B H41D 109.3
H41C C41B H41D 107.9
O42B C41B C40 111.8(13)
O42B C41B H41C 109.3
O42B C41B H41D 109.3
C43B O42B C41B 113.5(14)
O42B C43B H43C 107.1
O42B C43B H43D 107.1
H43C C43B H43D 106.8
C44 C43B O42B 121.0(11)
C44 C43B H43C 107.1
C44 C43B H43D 107.1
C43 C44 H44A 108.4
C43 C44 H44B 108.4
C43B C44 H44C 108.0
C43B C44 H44D 108.0
C43B C44 O45 117.0(7)
H44A C44 H44B 107.5
H44C C44 H44D 107.3
O45 C44 C43 115.4(3)
O45 C44 H44A 108.4
O45 C44 H44B 108.4
O45 C44 H44C 108.0
O45 C44 H44D 108.0
C46 O45 C44 114.6(2)
O45 C46 H46A 109.5
O45 C46 H46B 109.5
O45 C46 C47 110.8(2)
H46A C46 H46B 108.1
C47 C46 H46A 109.5
C47 C46 H46B 109.5
O11 C47 C46 113.0(2)
O11 C47 H47A 109.0
O11 C47 H47B 109.0
C46 C47 H47A 109.0
C46 C47 H47B 109.0
H47A C47 H47B 107.8
O18 C48 H48A 110.2
O18 C48 H48B 110.2
O18 C48 C49 107.4(2)
H48A C48 H48B 108.5
C49 C48 H48A 110.2
C49 C48 H48B 110.2
C48 C49 H49A 110.0
C48 C49 H49B 110.0
H49A C49 H49B 108.4
O50 C49 C48 108.3(3)
O50 C49 H49A 110.0
O50 C49 H49B 110.0
C51 O50 C49 115.1(2)
O50 C51 H51A 108.3
O50 C51 H51B 108.3
O50 C51 C52 116.1(2)
H51A C51 H51B 107.4
C52 C51 H51A 108.3
C52 C51 H51B 108.3
C51 C52 H52A 109.7
C51 C52 H52B 109.7
H52A C52 H52B 108.2
O53 C52 C51 109.8(2)
O53 C52 H52A 109.7
O53 C52 H52B 109.7
C54 O53 C52 112.06(18)
O53 C54 H54A 109.8
O53 C54 H54B 109.8
O53 C54 C55 109.50(19)
H54A C54 H54B 108.2
C55 C54 H54A 109.8
C55 C54 H54B 109.8
C54 C55 H55A 109.0
C54 C55 H55B 109.0
H55A C55 H55B 107.8
O56 C55 C54 112.8(2)
O56 C55 H55A 109.0
O56 C55 H55B 109.0
C55 O56 C57 113.22(18)
O56 C57 H57A 110.6
O56 C57 H57B 110.6
O56 C57 C58 105.54(18)
H57A C57 H57B 108.8
C58 C57 H57A 110.6
C58 C57 H57B 110.6
O25 C58 C57 111.45(18)
O25 C58 H58A 109.3
O25 C58 H58B 109.3
C57 C58 H58A 109.3
C57 C58 H58B 109.3
H58A C58 H58B 108.0
H10A C100 H10B 109.5
H10A C100 H10C 109.5
H10B C100 H10C 109.5
C101 C100 H10A 109.5
C101 C100 H10B 109.5
C101 C100 H10C 109.5
N102 C101 C100 179.3(5)

loop_
_geom_bond_atom_site_label_1
_geom_bond_atom_site_label_2
_geom_bond_distance
O6 C6 1.376(3)
O6 C33 1.423(3)
O4 C4 1.373(3)
O4 C37 1.429(3)
O27 C27 1.382(3)
O27 C36 1.412(3)
O25 C25 1.390(3)
O25 C58 1.429(3)
O20 C20 1.376(3)
O20 C35 1.421(3)
O18 C18 1.384(3)
O18 C48 1.411(3)
O13 C13 1.383(3)
O13 C34 1.429(3)
O11 C11 1.377(3)
O11 C47 1.432(3)
C3 C2 1.397(3)
C3 C4 1.397(3)
C3 C7 1.518(3)
C2 H2 0.9500
C2 C1 1.387(3)
C1 C6 1.399(3)
C1 C28 1.513(3)
C6 C5 1.394(3)
C5 H5 0.9500
C5 C4 1.385(3)
C28 H28 1.0000
C28 C24 1.529(3)
C28 C32 1.523(3)
C24 C23 1.391(3)
C24 C25 1.390(3)
C23 H23 0.9500
C23 C22 1.387(3)
C22 C27 1.400(3)
C22 C21 1.522(3)
C27 C26 1.381(3)
C26 H26 0.9500
C26 C25 1.395(3)
C21 H21 1.0000
C21 C17 1.516(3)
C21 C31 1.533(3)
C17 C16 1.394(3)
C17 C18 1.395(3)
C16 H16 0.9500
C16 C15 1.389(3)
C15 C20 1.399(3)
C15 C14 1.517(3)
C20 C19 1.382(3)
C19 H19 0.9500
C19 C18 1.388(3)
C14 H14 1.0000
C14 C10 1.526(3)
C14 C30 1.528(3)
C10 C9 1.387(3)
C10 C11 1.393(3)
C9 H9 0.9500
C9 C8 1.393(3)
C8 C13 1.393(3)
C8 C7 1.522(3)
C13 C12 1.385(3)
C12 H12 0.9500
C12 C11 1.391(3)
C7 H7 1.0000
C7 C29 1.528(3)
C32 H32A 0.9800
C32 H32B 0.9800
C32 H32C 0.9800
C31 H31A 0.9800
C31 H31B 0.9800
C31 H31C 0.9800
C30 H30A 0.9800
C30 H30B 0.9800
C30 H30C 0.9800
C29 H29A 0.9800
C29 H29B 0.9800
C29 H29C 0.9800
C33 H33A 0.9800
C33 H33B 0.9800
C33 H33C 0.9800
C36 H36A 0.9800
C36 H36B 0.9800
C36 H36C 0.9800
C35 H35A 0.9800
C35 H35B 0.9800
C35 H35C 0.9800
C34 H34A 0.9800
C34 H34B 0.9800
C34 H34C 0.9800
C37 H37A 0.9900
C37 H37B 0.9900
C37 C38 1.510(3)
C38 H38A 0.9900
C38 H38B 0.9900
C38 O39 1.412(3)
O39 C40 1.428(3)
C40 H40A 0.9900
C40 H40B 0.9900
C40 H40C 0.9900
C40 H40D 0.9900
C40 C41 1.495(4)
C40 C41B 1.449(15)
C41 H41A 0.9900
C41 H41B 0.9900
C41 O42 1.419(4)
O42 C43 1.431(4)
C43 H43A 0.9900
C43 H43B 0.9900
C43 C44 1.456(4)
C41B H41C 0.9900
C41B H41D 0.9900
C41B O42B 1.423(15)
O42B C43B 1.411(13)
C43B H43C 0.9900
C43B H43D 0.9900
C43B C44 1.349(11)
C44 H44A 0.9900
C44 H44B 0.9900
C44 H44C 0.9900
C44 H44D 0.9900
C44 O45 1.429(3)
O45 C46 1.413(3)
C46 H46A 0.9900
C46 H46B 0.9900
C46 C47 1.495(4)
C47 H47A 0.9900
C47 H47B 0.9900
C48 H48A 0.9900
C48 H48B 0.9900
C48 C49 1.497(4)
C49 H49A 0.9900
C49 H49B 0.9900
C49 O50 1.415(3)
O50 C51 1.403(3)
C51 H51A 0.9900
C51 H51B 0.9900
C51 C52 1.497(4)
C52 H52A 0.9900
C52 H52B 0.9900
C52 O53 1.426(3)
O53 C54 1.418(3)
C54 H54A 0.9900
C54 H54B 0.9900
C54 C55 1.503(3)
C55 H55A 0.9900
C55 H55B 0.9900
C55 O56 1.423(3)
O56 C57 1.424(3)
C57 H57A 0.9900
C57 H57B 0.9900
C57 C58 1.502(3)
C58 H58A 0.9900
C58 H58B 0.9900
C100 H10A 0.9800
C100 H10B 0.9800
C100 H10C 0.9800
C100 C101 1.425(5)
C101 N102 1.126(5)

loop_
_geom_torsion_atom_site_label_1
_geom_torsion_atom_site_label_2
_geom_torsion_atom_site_label_3
_geom_torsion_atom_site_label_4
_geom_torsion
O6 C6 C5 C4 179.3(2)
O4 C37 C38 O39 84.7(3)
O27 C27 C26 C25 179.7(2)
O20 C20 C19 C18 178.3(2)
O18 C48 C49 O50 -72.4(3)
O13 C13 C12 C11 -176.7(2)
C3 C2 C1 C6 -0.5(3)
C3 C2 C1 C28 -179.4(2)
C2 C3 C4 O4 179.94(18)
C2 C3 C4 C5 0.9(3)
C2 C3 C7 C8 105.8(2)
C2 C3 C7 C29 -20.9(3)
C2 C1 C6 O6 -179.14(18)
C2 C1 C6 C5 1.7(3)
C2 C1 C28 C24 -109.3(2)
C2 C1 C28 C32 15.3(3)
C1 C6 C5 C4 -1.6(3)
C1 C28 C24 C23 32.6(3)
C1 C28 C24 C25 -149.65(19)
C6 C1 C28 C24 71.8(2)
C6 C1 C28 C32 -163.6(2)
C6 C5 C4 O4 -178.7(2)
C6 C5 C4 C3 0.3(3)
C4 O4 C37 C38 174.34(19)
C4 C3 C2 C1 -0.8(3)
C4 C3 C7 C8 -76.3(3)
C4 C3 C7 C29 157.1(2)
C28 C1 C6 O6 -0.2(3)
C28 C1 C6 C5 -179.4(2)
C28 C24 C23 C22 178.5(2)
C28 C24 C25 O25 -1.2(3)
C28 C24 C25 C26 -178.2(2)
C24 C23 C22 C27 -0.7(3)
C24 C23 C22 C21 -179.6(2)
C23 C24 C25 O25 176.68(18)
C23 C24 C25 C26 -0.3(3)
C23 C22 C27 O27 -179.4(2)
C23 C22 C27 C26 0.2(3)
C23 C22 C21 C17 -31.2(3)
C23 C22 C21 C31 96.2(3)
C22 C27 C26 C25 0.2(3)
C22 C21 C17 C16 112.0(2)
C22 C21 C17 C18 -68.2(3)
C27 C22 C21 C17 149.9(2)
C27 C22 C21 C31 -82.7(3)
C27 C26 C25 O25 -176.9(2)
C27 C26 C25 C24 -0.1(3)
C25 O25 C58 C57 -64.3(2)
C25 C24 C23 C22 0.7(3)
C21 C22 C27 O27 -0.4(3)
C21 C22 C27 C26 179.2(2)
C21 C17 C16 C15 178.5(2)
C21 C17 C18 O18 0.7(3)
C21 C17 C18 C19 -178.0(2)
C17 C16 C15 C20 0.0(3)
C17 C16 C15 C14 -179.0(2)
C16 C17 C18 O18 -179.47(19)
C16 C17 C18 C19 1.9(3)
C16 C15 C20 O20 -177.81(19)
C16 C15 C20 C19 0.8(3)
C16 C15 C14 C10 -106.1(2)
C16 C15 C14 C30 19.8(3)
C15 C20 C19 C18 -0.3(3)
C15 C14 C10 C9 22.7(3)
C15 C14 C10 C11 -157.2(2)
C20 C15 C14 C10 75.0(3)
C20 C15 C14 C30 -159.1(2)
C20 C19 C18 O18 -179.7(2)
C20 C19 C18 C17 -1.1(3)
C18 O18 C48 C49 -154.9(2)
C18 C17 C16 C15 -1.3(3)
C14 C15 C20 O20 1.2(3)
C14 C15 C20 C19 179.8(2)
C14 C10 C9 C8 -179.6(2)
C14 C10 C11 O11 2.0(3)
C14 C10 C11 C12 179.9(2)
C10 C9 C8 C13 0.0(3)
C10 C9 C8 C7 179.3(2)
C9 C10 C11 O11 -177.9(2)
C9 C10 C11 C12 0.0(3)
C9 C8 C13 O13 177.10(19)
C9 C8 C13 C12 -0.8(3)
C9 C8 C7 C3 -22.3(3)
C9 C8 C7 C29 106.1(2)
C8 C13 C12 C11 1.1(4)
C13 C8 C7 C3 157.0(2)
C13 C8 C7 C29 -74.6(3)
C13 C12 C11 O11 177.0(2)
C13 C12 C11 C10 -0.7(4)
C11 O11 C47 C46 -96.1(3)
C11 C10 C9 C8 0.3(3)
C7 C3 C2 C1 177.2(2)
C7 C3 C4 O4 1.8(3)
C7 C3 C4 C5 -177.2(2)
C7 C8 C13 O13 -2.2(3)
C7 C8 C13 C12 179.9(2)
C32 C28 C24 C23 -94.8(2)
C32 C28 C24 C25 82.9(2)
C31 C21 C17 C16 -13.3(3)
C31 C21 C17 C18 166.6(2)
C30 C14 C10 C9 -105.1(2)
C30 C14 C10 C11 75.0(3)
C33 O6 C6 C1 168.4(2)
C33 O6 C6 C5 -12.4(3)
C36 O27 C27 C22 -171.0(2)
C36 O27 C27 C26 9.5(3)
C35 O20 C20 C15 167.3(2)
C35 O20 C20 C19 -11.3(3)
C34 O13 C13 C8 -170.8(2)
C34 O13 C13 C12 7.1(3)
C37 O4 C4 C3 -177.08(19)
C37 O4 C4 C5 1.9(3)
C37 C38 O39 C40 -64.8(3)
C38 O39 C40 C41 -172.6(3)
C38 O39 C40 C41B -151.9(8)
O39 C40 C41 O42 73.0(4)
O39 C40 C41B O42B 88(2)
C40 C41 O42 C43 168.7(3)
C40 C41B O42B C43B -172.9(17)
C41 C40 C41B O42B -174(7)
C41 O42 C43 C44 -107.7(4)
O42 C43 C44 C43B -41.6(8)
O42 C43 C44 O45 63.2(4)
C43 C44 O45 C46 85.0(3)
C41B C40 C41 O42 -16(5)
C41B O42B C43B C44 -77(3)
O42B C43B C44 C43 92.7(17)
O42B C43B C44 O45 -9(2)
C43B C44 O45 C46 140.7(11)
C44 O45 C46 C47 -172.7(2)
O45 C46 C47 O11 78.8(2)
C47 O11 C11 C10 -167.2(2)
C47 O11 C11 C12 15.0(3)
C48 O18 C18 C17 142.8(2)
C48 O18 C18 C19 -38.6(3)
C48 C49 O50 C51 152.9(2)
C49 O50 C51 C52 76.8(3)
O50 C51 C52 O53 -76.5(3)
C51 C52 O53 C54 -165.5(2)
C52 O53 C54 C55 -174.0(2)
O53 C54 C55 O56 -68.2(3)
C54 C55 O56 C57 91.4(2)
C55 O56 C57 C58 -176.21(19)
O56 C57 C58 O25 -177.91(18)
C58 O25 C25 C24 142.6(2)
C58 O25 C25 C26 -40.4(3)
